data_4001667
loop_
_publ_author_name
'Kaib, Thomas'
'Haddadpour, Sima'
'Kapitein, Manuel'
'Bron, Philipp'
'Schr\"oder, Cornelia'
'Eckert, Hellmut'
'Roling, Bernhard'
'Dehnen, Stefanie'

_publ_section_title
;
 New Lithium Chalcogenidotetrelates, LiChT: Synthesis and Characterization
 of the Li+-Conducting Tetralithiumortho-Sulfidostannate Li4SnS4
;
_journal_issue 11
_journal_name_full 'Chemistry of Materials'
_journal_page_first 2211
_journal_paper_doi 10.1021/cm3011315
_journal_volume 24
_journal_year 2012
_chemical_formula_sum 'C13 H52 Li4 O13 S4 Sn'
_chemical_formula_weight 691.24
_chemical_name_systematic
; 
 ? 
;
_space_group_IT_number 14
_symmetry_cell_setting monoclinic
_symmetry_space_group_name_Hall '-P 2ybc'
_symmetry_space_group_name_H-M 'P 1 21/c 1'
_atom_sites_solution_hydrogens geom
_atom_sites_solution_primary direct
_atom_sites_solution_secondary difmap
_audit_creation_method SHELXL-97
_cell_angle_alpha 90.00
_cell_angle_beta 98.46(3)
_cell_angle_gamma 90.00
_cell_formula_units_Z 4
_cell_length_a 10.849(2)
_cell_length_b 23.029(5)
_cell_length_c 14.610(3)
_cell_measurement_temperature 193(2)
_cell_volume 3610.5(13)
_computing_structure_refinement 'SHELXL-97 (Sheldrick, 1997)'
_computing_structure_solution 'SHELXS-97 (Sheldrick, 1990)'
_diffrn_ambient_temperature 193(2)
_diffrn_measured_fraction_theta_full 0.997
_diffrn_measured_fraction_theta_max 0.997
_diffrn_radiation_monochromator graphite
_diffrn_radiation_source 'fine-focus sealed tube'
_diffrn_radiation_type MoK\a
_diffrn_radiation_wavelength 0.71073
_diffrn_reflns_av_R_equivalents 0.1316
_diffrn_reflns_av_sigmaI/netI 0.0793
_diffrn_reflns_limit_h_max 13
_diffrn_reflns_limit_h_min -13
_diffrn_reflns_limit_k_max 28
_diffrn_reflns_limit_k_min -28
_diffrn_reflns_limit_l_max 18
_diffrn_reflns_limit_l_min -18
_diffrn_reflns_number 49422
_diffrn_reflns_theta_full 26.00
_diffrn_reflns_theta_max 26.00
_diffrn_reflns_theta_min 2.36
_exptl_absorpt_coefficient_mu 0.981
_exptl_absorpt_correction_T_max 0.319
_exptl_absorpt_correction_T_min 0.216
_exptl_absorpt_correction_type numerical
_exptl_absorpt_process_details
; 
 XPREP by Bruker 
;
_exptl_crystal_colour colorless
_exptl_crystal_density_diffrn 1.272
_exptl_crystal_density_method 'not measured'
_exptl_crystal_description block
_exptl_crystal_F_000 1440
_exptl_crystal_size_max 0.25
_exptl_crystal_size_mid 0.20
_exptl_crystal_size_min 0.20
_refine_diff_density_max 0.739
_refine_diff_density_min -0.488
_refine_diff_density_rms 0.069
_refine_ls_extinction_method none
_refine_ls_goodness_of_fit_ref 0.802
_refine_ls_hydrogen_treatment mixed
_refine_ls_matrix_type full
_refine_ls_number_parameters 448
_refine_ls_number_reflns 7081
_refine_ls_number_restraints 0
_refine_ls_restrained_S_all 0.802
_refine_ls_R_factor_all 0.0479
_refine_ls_R_factor_gt 0.0294
_refine_ls_shift/su_max 0.002
_refine_ls_shift/su_mean 0.000
_refine_ls_structure_factor_coef Fsqd
_refine_ls_weighting_details 'calc w=1/[\s^2^(Fo^2^)+(0.0147P)^2^+0.0000P] where P=(Fo^2^+2Fc^2^)/3'
_refine_ls_weighting_scheme calc
_refine_ls_wR_factor_gt 0.0579
_refine_ls_wR_factor_ref 0.0597
_reflns_number_gt 4808
_reflns_number_total 7081
_reflns_threshold_expression >2sigma(I)
_cod_data_source_file cm3011315_si_002.cif
_cod_data_source_block compound3
_cod_original_sg_symbol_H-M 'P 2(1) / c'
_cod_database_code 4001667

loop_
_symmetry_equiv_pos_as_xyz
'x, y, z'
'-x, y+1/2, -z+1/2'
'-x, -y, -z'
'x, -y-1/2, z-1/2'

loop_
_atom_site_label
_atom_site_type_symbol
_atom_site_fract_x
_atom_site_fract_y
_atom_site_fract_z
_atom_site_U_iso_or_equiv
_atom_site_adp_type
_atom_site_occupancy
_atom_site_symmetry_multiplicity
_atom_site_calc_flag
_atom_site_refinement_flags
_atom_site_disorder_assembly
_atom_site_disorder_group
Sn1 Sn 0.171143(15) 0.388852(8) 0.689994(13) 0.02950(6) Uani 1 1 d . . .
S1 S 0.27774(6) 0.45872(3) 0.61144(5) 0.03534(17) Uani 1 1 d . . .
O1 O 0.5389(2) 0.39892(11) 0.59665(18) 0.0520(7) Uani 1 1 d . . .
Li1 Li -0.1119(4) 0.4789(2) 0.4571(4) 0.0400(11) Uani 1 1 d . . .
H1O H 0.486(3) 0.4114(17) 0.605(3) 0.061(14) Uiso 1 1 d . . .
S2 S 0.31536(6) 0.34017(3) 0.80281(5) 0.03300(16) Uani 1 1 d . . .
O2 O -0.05667(17) 0.50485(9) 0.58684(15) 0.0405(5) Uani 1 1 d . . .
C2 C -0.1266(3) 0.55217(16) 0.6211(3) 0.0522(9) Uani 1 1 d . . .
Li2 Li 0.1690(4) 0.2278(2) 0.3552(4) 0.0485(13) Uani 1 1 d . . .
H2A H -0.088(3) 0.5627(17) 0.688(3) 0.090(13) Uiso 1 1 d . . .
H2B H -0.130(3) 0.5863(16) 0.579(2) 0.064(11) Uiso 1 1 d . . .
H2C H -0.225(3) 0.5367(15) 0.623(2) 0.071(11) Uiso 1 1 d . . .
H2O H -0.029(3) 0.4811(18) 0.638(3) 0.088(13) Uiso 1 1 d . . .
S3 S 0.02224(6) 0.43778(3) 0.76972(5) 0.03439(16) Uani 1 1 d . . .
O3 O -0.2234(2) 0.31279(10) 0.63221(17) 0.0517(6) Uani 1 1 d . . .
Li3 Li -0.3501(4) 0.3548(2) 0.6841(4) 0.0486(13) Uani 1 1 d . . .
H3OO H -0.158(3) 0.3195(14) 0.631(2) 0.046(10) Uiso 1 1 d . . .
S4 S 0.05466(6) 0.32079(3) 0.58810(5) 0.03470(17) Uani 1 1 d . . .
O4 O 0.5824(2) 0.42796(9) 0.01532(18) 0.0543(7) Uani 1 1 d . . .
C4 C 0.6087(3) 0.36870(16) -0.0015(3) 0.0866(15) Uani 1 1 d . . .
H4A H 0.6938 0.3604 0.0232 0.130 Uiso 1 1 calc R . .
H4B H 0.5955 0.3615 -0.0669 0.130 Uiso 1 1 calc R . .
H4C H 0.5546 0.3443 0.0279 0.130 Uiso 1 1 calc R . .
Li4 Li 0.6721(5) 0.4767(2) 0.1060(4) 0.0535(14) Uani 1 1 d . . .
H4O H 0.514(3) 0.4360(14) -0.005(2) 0.051(11) Uiso 1 1 d . . .
O5 O -0.12457(19) 0.39661(9) 0.44758(17) 0.0507(6) Uani 1 1 d . . .
C5 C -0.1437(5) 0.36619(19) 0.3607(3) 0.0789(14) Uani 1 1 d . . .
H5A H -0.169(3) 0.3948(17) 0.310(3) 0.079(12) Uiso 1 1 d . . .
H5B H -0.221(4) 0.336(2) 0.360(3) 0.113(15) Uiso 1 1 d . . .
H5C H -0.065(4) 0.344(2) 0.354(3) 0.103(15) Uiso 1 1 d . . .
H5O H -0.067(3) 0.3722(17) 0.487(3) 0.090(13) Uiso 1 1 d . . .
O6 O 0.5491(2) 0.29599(12) 0.72735(19) 0.0542(7) Uani 1 1 d . . .
C6 C 0.5852(3) 0.24882(16) 0.7835(3) 0.0656(11) Uani 1 1 d . . .
H6A H 0.6594 0.2321 0.7662 0.098 Uiso 1 1 calc R . .
H6B H 0.5198 0.2204 0.7766 0.098 Uiso 1 1 calc R . .
H6C H 0.6014 0.2613 0.8469 0.098 Uiso 1 1 calc R . .
H6O H 0.502(3) 0.3077(14) 0.739(2) 0.038(12) Uiso 1 1 d . . .
O7 O 0.34166(18) 0.44214(10) -0.06261(16) 0.0439(5) Uani 1 1 d . . .
C7 C 0.2633(3) 0.42302(16) 0.0031(2) 0.0573(9) Uani 1 1 d . . .
H7A H 0.2871 0.4427 0.0609 0.086 Uiso 1 1 calc R . .
H7B H 0.2728 0.3819 0.0123 0.086 Uiso 1 1 calc R . .
H7C H 0.1779 0.4317 -0.0202 0.086 Uiso 1 1 calc R . .
H7O H 0.330(2) 0.4182(13) -0.102(2) 0.029(8) Uiso 1 1 d . . .
O8 O 0.1033(2) 0.22412(11) 0.7456(2) 0.0543(7) Uani 1 1 d . . .
C8 C 0.1932(3) 0.18620(15) 0.7143(3) 0.0726(12) Uani 1 1 d . . .
H8A H 0.2635 0.2085 0.7015 0.109 Uiso 1 1 calc R . .
H8B H 0.1562 0.1667 0.6589 0.109 Uiso 1 1 calc R . .
H8C H 0.2202 0.1580 0.7614 0.109 Uiso 1 1 calc R . .
H8O H 0.088(3) 0.2415(14) 0.703(2) 0.036(10) Uiso 1 1 d . . .
O9 O -0.2578(2) 0.40457(12) 0.7716(2) 0.0655(8) Uani 1 1 d . . .
C9 C -0.3011(4) 0.45560(19) 0.8074(3) 0.0889(14) Uani 1 1 d . B .
H9A H -0.2975 0.4867 0.7642 0.133 Uiso 1 1 calc R . .
H9B H -0.2500 0.4649 0.8649 0.133 Uiso 1 1 calc R . .
H9C H -0.3857 0.4502 0.8178 0.133 Uiso 1 1 calc R . .
H9O H -0.198(4) 0.410(2) 0.759(3) 0.099(19) Uiso 1 1 d . . .
O10 O 0.2358(2) 0.27827(12) 0.45259(19) 0.0632(8) Uani 1 1 d . . .
H10O H 0.195(3) 0.2926(13) 0.477(2) 0.031(10) Uiso 1 1 d . . .
O11 O 0.03615(19) 0.32036(10) 0.88733(17) 0.0535(6) Uani 1 1 d . . .
C11 C -0.0809(4) 0.29734(18) 0.8935(4) 0.0676(13) Uani 1 1 d . . .
H11A H -0.137(4) 0.3234(19) 0.919(3) 0.094(14) Uiso 1 1 d . . .
H11B H -0.129(6) 0.286(3) 0.833(5) 0.18(3) Uiso 1 1 d . . .
H11C H -0.067(3) 0.2631(18) 0.935(3) 0.081(12) Uiso 1 1 d . . .
H11O H 0.021(3) 0.3536(15) 0.848(2) 0.058(10) Uiso 1 1 d . . .
O12 O 0.5960(2) 0.47364(11) 0.21494(19) 0.0598(7) Uani 1 1 d . . .
C12 C 0.5333(4) 0.42640(17) 0.2487(3) 0.0779(12) Uani 1 1 d . . .
H12A H 0.5003 0.4016 0.1982 0.117 Uiso 1 1 calc R . .
H12B H 0.4664 0.4406 0.2788 0.117 Uiso 1 1 calc R . .
H12C H 0.5906 0.4048 0.2923 0.117 Uiso 1 1 calc R . .
H12O H 0.623(3) 0.4900(16) 0.260(3) 0.061(13) Uiso 1 1 d . . .
O13 O 0.1551(2) 0.54352(13) -0.1281(2) 0.0724(9) Uani 1 1 d . . .
H13O H 0.124(3) 0.5210(14) -0.151(2) 0.035(10) Uiso 1 1 d . . .
C1A C 0.5874(19) 0.4345(10) 0.535(2) 0.074(5) Uani 0.55(6) 1 d P A 1
H1AA H 0.6617 0.4173 0.5188 0.111 Uiso 0.55(6) 1 calc PR A 1
H1AB H 0.6070 0.4717 0.5634 0.111 Uiso 0.55(6) 1 calc PR A 1
H1AC H 0.5272 0.4393 0.4806 0.111 Uiso 0.55(6) 1 calc PR A 1
C1B C 0.556(3) 0.412(2) 0.500(3) 0.088(9) Uani 0.45(6) 1 d P A 2
H1BA H 0.4801 0.4047 0.4597 0.133 Uiso 0.45(6) 1 calc PR A 2
H1BB H 0.6216 0.3886 0.4831 0.133 Uiso 0.45(6) 1 calc PR A 2
H1BC H 0.5780 0.4526 0.4960 0.133 Uiso 0.45(6) 1 calc PR A 2
C3A C -0.2446(8) 0.2555(5) 0.5934(8) 0.054(3) Uiso 0.494(19) 1 d P B 3
H3AA H -0.3284 0.2437 0.5975 0.081 Uiso 0.494(19) 1 calc PR B 3
H3AB H -0.1873 0.2287 0.6272 0.081 Uiso 0.494(19) 1 calc PR B 3
H3AC H -0.2322 0.2560 0.5297 0.081 Uiso 0.494(19) 1 calc PR B 3
C3B C -0.2664(7) 0.2757(4) 0.5572(7) 0.045(3) Uiso 0.506(19) 1 d P B 4
H3BA H -0.2582 0.2950 0.5001 0.068 Uiso 0.506(19) 1 calc PR B 4
H3BB H -0.3524 0.2664 0.5583 0.068 Uiso 0.506(19) 1 calc PR B 4
H3BC H -0.2179 0.2407 0.5622 0.068 Uiso 0.506(19) 1 calc PR B 4
C10A C 0.3541(17) 0.2940(15) 0.489(2) 0.096(7) Uani 0.63(5) 1 d P C 5
H10A H 0.4110 0.2810 0.4485 0.145 Uiso 0.63(5) 1 calc PR C 5
H10B H 0.3759 0.2767 0.5486 0.145 Uiso 0.63(5) 1 calc PR C 5
H10C H 0.3588 0.3356 0.4942 0.145 Uiso 0.63(5) 1 calc PR C 5
C10B C 0.358(3) 0.2704(12) 0.5066(17) 0.050(5) Uani 0.37(5) 1 d P C 6
H10D H 0.4182 0.2631 0.4658 0.075 Uiso 0.37(5) 1 calc PR C 6
H10E H 0.3561 0.2379 0.5477 0.075 Uiso 0.37(5) 1 calc PR C 6
H10F H 0.3811 0.3048 0.5421 0.075 Uiso 0.37(5) 1 calc PR C 6
C13A C 0.064(2) 0.5612(13) -0.068(2) 0.080(7) Uani 0.46(5) 1 d P D 7
H13A H -0.0150 0.5692 -0.1051 0.119 Uiso 0.46(5) 1 calc PR D 7
H13B H 0.0928 0.5955 -0.0340 0.119 Uiso 0.46(5) 1 calc PR D 7
H13C H 0.0535 0.5304 -0.0252 0.119 Uiso 0.46(5) 1 calc PR D 7
C13B C 0.073(2) 0.5794(12) -0.099(2) 0.079(6) Uani 0.54(5) 1 d P D 8
H13D H 0.0920 0.6186 -0.1137 0.118 Uiso 0.54(5) 1 calc PR D 8
H13E H 0.0766 0.5756 -0.0330 0.118 Uiso 0.54(5) 1 calc PR D 8
H13F H -0.0094 0.5697 -0.1287 0.118 Uiso 0.54(5) 1 calc PR D 8

loop_
_atom_site_aniso_label
_atom_site_aniso_U_11
_atom_site_aniso_U_22
_atom_site_aniso_U_33
_atom_site_aniso_U_23
_atom_site_aniso_U_13
_atom_site_aniso_U_12
Sn1 0.02598(9) 0.03128(9) 0.03158(11) 0.00126(10) 0.00535(7) 0.00129(8)
S1 0.0286(3) 0.0374(4) 0.0402(5) 0.0074(3) 0.0056(3) 0.0001(3)
O1 0.0378(13) 0.0576(16) 0.0639(17) 0.0112(12) 0.0187(12) 0.0094(12)
Li1 0.035(2) 0.041(3) 0.044(3) 0.003(2) 0.006(2) 0.001(2)
S2 0.0289(3) 0.0363(4) 0.0338(4) 0.0030(3) 0.0046(3) 0.0043(3)
O2 0.0397(11) 0.0410(12) 0.0410(13) 0.0043(10) 0.0059(9) 0.0085(9)
C2 0.058(2) 0.053(2) 0.047(2) -0.0059(18) 0.0110(18) 0.0214(17)
Li2 0.043(3) 0.047(3) 0.058(4) -0.014(3) 0.013(3) -0.002(2)
S3 0.0314(3) 0.0373(4) 0.0352(4) 0.0002(3) 0.0076(3) 0.0049(3)
O3 0.0319(12) 0.0576(15) 0.0693(17) -0.0152(12) 0.0196(11) -0.0075(10)
Li3 0.033(3) 0.062(3) 0.053(3) 0.004(3) 0.016(2) -0.003(2)
S4 0.0299(3) 0.0375(4) 0.0369(4) -0.0043(3) 0.0055(3) -0.0013(3)
O4 0.0439(13) 0.0448(13) 0.0692(18) -0.0172(12) -0.0089(12) 0.0087(11)
C4 0.066(2) 0.051(2) 0.130(4) -0.026(2) -0.028(2) 0.0157(18)
Li4 0.042(3) 0.048(3) 0.068(4) -0.010(3) -0.003(3) 0.005(2)
O5 0.0498(12) 0.0384(12) 0.0604(16) 0.0052(11) -0.0031(11) -0.0007(10)
C5 0.100(4) 0.050(2) 0.072(3) -0.007(2) -0.033(3) 0.001(2)
O6 0.0369(13) 0.0598(16) 0.0704(19) 0.0135(13) 0.0232(13) 0.0141(12)
C6 0.0481(19) 0.058(2) 0.094(3) 0.014(2) 0.020(2) 0.0126(16)
O7 0.0422(12) 0.0441(13) 0.0447(15) -0.0109(11) 0.0040(10) 0.0019(10)
C7 0.058(2) 0.068(2) 0.048(2) -0.0123(18) 0.0177(17) -0.0035(17)
O8 0.0546(14) 0.0468(14) 0.0618(19) 0.0136(14) 0.0097(13) -0.0040(11)
C8 0.077(3) 0.045(2) 0.098(4) -0.002(2) 0.021(2) 0.0041(18)
O9 0.0376(14) 0.0765(19) 0.083(2) -0.0303(14) 0.0104(13) 0.0031(12)
C9 0.069(3) 0.091(3) 0.112(4) -0.034(3) 0.032(3) 0.012(2)
O10 0.0399(14) 0.0835(19) 0.0692(19) -0.0412(16) 0.0184(13) -0.0058(13)
O11 0.0438(12) 0.0529(14) 0.0691(17) 0.0221(13) 0.0255(11) 0.0079(10)
C11 0.044(2) 0.053(2) 0.112(4) 0.021(3) 0.034(2) 0.0062(18)
O12 0.0671(16) 0.0547(15) 0.0540(18) -0.0057(14) -0.0032(13) -0.0133(12)
C12 0.092(3) 0.061(3) 0.073(3) 0.014(2) -0.014(2) -0.022(2)
O13 0.0455(14) 0.0538(17) 0.110(3) -0.0355(16) -0.0133(15) 0.0064(13)
C1A 0.051(6) 0.078(10) 0.101(14) 0.039(8) 0.035(8) 0.017(6)
C1B 0.077(12) 0.095(19) 0.107(18) 0.048(13) 0.060(11) 0.036(11)
C10A 0.046(5) 0.124(15) 0.124(14) -0.065(12) 0.025(7) -0.004(9)
C10B 0.033(6) 0.069(11) 0.045(9) -0.016(8) -0.002(6) -0.007(8)
C13A 0.053(6) 0.070(12) 0.126(18) -0.040(10) 0.043(9) 0.007(8)
C13B 0.053(7) 0.076(10) 0.103(15) -0.038(9) 0.001(7) -0.004(7)

loop_
_atom_type_symbol
_atom_type_description
_atom_type_scat_dispersion_real
_atom_type_scat_dispersion_imag
_atom_type_scat_source
C C 0.0033 0.0016 'International Tables Vol C Tables 4.2.6.8 and 6.1.1.4'
H H 0.0000 0.0000 'International Tables Vol C Tables 4.2.6.8 and 6.1.1.4'
Li Li -0.0003 0.0001 'International Tables Vol C Tables 4.2.6.8 and 6.1.1.4'
O O 0.0106 0.0060 'International Tables Vol C Tables 4.2.6.8 and 6.1.1.4'
S S 0.1246 0.1234 'International Tables Vol C Tables 4.2.6.8 and 6.1.1.4'
Sn Sn -0.6537 1.4246 'International Tables Vol C Tables 4.2.6.8 and 6.1.1.4'

loop_
_geom_angle_atom_site_label_1
_geom_angle_atom_site_label_2
_geom_angle_atom_site_label_3
_geom_angle
_geom_angle_site_symmetry_1
_geom_angle_site_symmetry_3
S1 Sn1 S2 109.68(3) . .
S1 Sn1 S4 113.20(3) . .
S2 Sn1 S4 110.84(3) . .
S1 Sn1 S3 109.04(3) . .
S2 Sn1 S3 107.77(3) . .
S4 Sn1 S3 106.10(3) . .
Sn1 S1 Li1 102.63(12) . 3_566
C1A O1 C1B 30.7(11) . .
C1A O1 Li3 119.2(9) . 1_655
C1B O1 Li3 126.2(9) . 1_655
O5 Li1 O2 112.1(3) . .
O5 Li1 O2 102.5(2) . 3_566
O2 Li1 O2 94.9(2) . 3_566
O5 Li1 S1 121.6(2) . 3_566
O2 Li1 S1 108.6(2) . 3_566
O2 Li1 S1 114.0(2) 3_566 3_566
O5 Li1 Li1 115.9(3) . 3_566
O2 Li1 Li1 48.45(17) . 3_566
O2 Li1 Li1 46.43(15) 3_566 3_566
S1 Li1 Li1 122.4(3) 3_566 3_566
Sn1 S2 Li2 97.36(12) . 4_566
C2 O2 Li1 116.9(2) . .
C2 O2 Li1 120.1(2) . 3_566
Li1 O2 Li1 85.1(2) . 3_566
O10 Li2 O11 112.7(3) . 4_565
O10 Li2 O8 108.4(3) . 4_565
O11 Li2 O8 108.9(3) 4_565 4_565
O10 Li2 S2 115.8(2) . 4_565
O11 Li2 S2 104.6(2) 4_565 4_565
O8 Li2 S2 106.1(2) 4_565 4_565
C3B O3 C3A 29.1(4) . .
C3B O3 Li3 115.8(4) . .
C3A O3 Li3 122.2(4) . .
O9 Li3 O6 118.6(3) . 1_455
O9 Li3 O1 110.4(3) . 1_455
O6 Li3 O1 105.3(2) 1_455 1_455
O9 Li3 O3 103.5(2) . .
O6 Li3 O3 104.5(3) 1_455 .
O1 Li3 O3 114.8(3) 1_455 .
C4 O4 Li4 126.5(3) . .
O4 Li4 O12 108.8(3) . .
O4 Li4 O13 111.3(3) . 3_665
O12 Li4 O13 112.7(3) . 3_665
O4 Li4 O7 109.3(3) . 3_665
O12 Li4 O7 106.5(3) . 3_665
O13 Li4 O7 108.1(3) 3_665 3_665
C5 O5 Li1 123.3(3) . .
C6 O6 Li3 129.0(3) . 1_655
C7 O7 Li4 118.6(3) . 3_665
C8 O8 Li2 114.5(3) . 4_566
C9 O9 Li3 126.1(3) . .
C10A O10 C10B 24.5(15) . .
C10A O10 Li2 133.4(8) . .
C10B O10 Li2 123.3(12) . .
C11 O11 Li2 121.2(3) . 4_566
C12 O12 Li4 127.9(3) . .
C13B O13 C13A 25.5(13) . .
C13B O13 Li4 141.6(9) . 3_665
C13A O13 Li4 134.0(13) . 3_665

loop_
_geom_bond_atom_site_label_1
_geom_bond_atom_site_label_2
_geom_bond_distance
_geom_bond_site_symmetry_2
Sn1 S1 2.3736(8) .
Sn1 S2 2.3797(9) .
Sn1 S4 2.3909(9) .
Sn1 S3 2.4061(9) .
S1 Li1 2.403(5) 3_566
O1 C1A 1.375(18) .
O1 C1B 1.48(3) .
O1 Li3 1.914(6) 1_655
Li1 O5 1.903(5) .
Li1 O2 1.994(6) .
Li1 O2 2.060(5) 3_566
Li1 S1 2.403(5) 3_566
Li1 Li1 2.742(9) 3_566
S2 Li2 2.432(5) 4_566
O2 C2 1.458(4) .
O2 Li1 2.060(5) 3_566
Li2 O10 1.896(6) .
Li2 O11 1.931(6) 4_565
Li2 O8 1.990(6) 4_565
Li2 S2 2.432(5) 4_565
O3 C3B 1.413(7) .
O3 C3A 1.441(8) .
O3 Li3 1.925(6) .
Li3 O9 1.890(6) .
Li3 O6 1.906(6) 1_455
Li3 O1 1.914(6) 1_455
O4 C4 1.423(4) .
O4 Li4 1.893(6) .
Li4 O12 1.899(7) .
Li4 O13 1.913(5) 3_665
Li4 O7 1.971(6) 3_665
O5 C5 1.438(5) .
O6 C6 1.383(4) .
O6 Li3 1.906(6) 1_655
O7 C7 1.442(4) .
O7 Li4 1.972(6) 3_665
O8 C8 1.433(4) .
O8 Li2 1.990(6) 4_566
O9 C9 1.396(4) .
O10 C10A 1.363(17) .
O10 C10B 1.45(2) .
O11 C11 1.391(4) .
O11 Li2 1.931(6) 4_566
O12 C12 1.410(4) .
O13 C13B 1.33(2) .
O13 C13A 1.48(2) .
O13 Li4 1.913(5) 3_665
